data_2242784
loop_
_publ_author_name
'Thakur, Gohil S.'
'Reuter, Hans'
'Felser, Claudia'
'Jansen, Martin'

_publ_section_title
;
 Redetermination of Sr~2~PdO~3~ from single-crystal X-ray data
;
_journal_coeditor_code WM5474
_journal_issue 1
_journal_name_full 'Acta Crystallographica Section E'
_journal_page_first 30
_journal_page_last 32
_journal_paper_doi 10.1107/S2056989018017176
_journal_volume 75
_journal_year 2019
_chemical_formula_iupac 'Sr2 Pd O3'
_chemical_formula_sum 'O3 Pd Sr2'
_chemical_formula_weight 329.64
_chemical_name_systematic
;
Distrontium palladium trioxide
;
_space_group_crystal_system orthorhombic
_space_group_IT_number 71
_space_group_name_Hall '-I 2 2'
_space_group_name_H-M_alt 'I m m m'
_symmetry_space_group_name_Hall '-I 2 2'
_symmetry_space_group_name_H-M 'I m m m'
_audit_creation_method SHELXL-2014/7
_cell_angle_alpha 90
_cell_angle_beta 90
_cell_angle_gamma 90
_cell_formula_units_Z 2
_cell_length_a 3.5342(2)
_cell_length_b 3.9822(3)
_cell_length_c 12.8414(8)
_cell_measurement_reflns_used 1490
_cell_measurement_temperature 296(2)
_cell_measurement_theta_max 29.91
_cell_measurement_theta_min 3.17
_cell_volume 180.73(2)
_computing_cell_refinement
;
SAINT (Bruker, 2009)
;
_computing_data_collection
;
APEX2 (Bruker, 2009)
;
_computing_data_reduction
;
SAINT (Bruker, 2009)
;
_computing_molecular_graphics
;
DIAMOND (Brandenburg, 2006)
;
_computing_publication_material
;
SHELXTL (Sheldrick, 2008)
;
_computing_structure_refinement
;
<i>SHELXL2014/7</i> (Sheldrick, 2015)
;
_computing_structure_solution
;
SHELXS97 (Sheldrick, 2008)
;
_diffrn_ambient_temperature 296(2)
_diffrn_measured_fraction_theta_full 1.000
_diffrn_measured_fraction_theta_max 1.000
_diffrn_measurement_device_type 'Bruker APEXII CCD'
_diffrn_measurement_method '\f and \w scans'
_diffrn_radiation_type MoK\a
_diffrn_radiation_wavelength 0.71073
_diffrn_reflns_av_R_equivalents 0.0354
_diffrn_reflns_av_unetI/netI 0.0072
_diffrn_reflns_limit_h_max 4
_diffrn_reflns_limit_h_min -4
_diffrn_reflns_limit_k_max 5
_diffrn_reflns_limit_k_min -5
_diffrn_reflns_limit_l_max 18
_diffrn_reflns_limit_l_min -18
_diffrn_reflns_number 8304
_diffrn_reflns_theta_full 25.242
_diffrn_reflns_theta_max 29.938
_diffrn_reflns_theta_min 3.173
_exptl_absorpt_coefficient_mu 34.148
_exptl_absorpt_correction_T_max 0.102
_exptl_absorpt_correction_T_min 0.062
_exptl_absorpt_correction_type multi-scan
_exptl_absorpt_process_details
;
(<i>SADABS</i>; Bruker, 2009)
;
_exptl_crystal_colour yellow-brown
_exptl_crystal_density_diffrn 6.057
_exptl_crystal_description block
_exptl_crystal_F_000 292
_exptl_crystal_size_max 0.184
_exptl_crystal_size_mid 0.156
_exptl_crystal_size_min 0.123
_refine_diff_density_max 0.426
_refine_diff_density_min -0.513
_refine_ls_extinction_coef 0.0059(5)
_refine_ls_extinction_expression Fc^*^=kFc[1+0.001xFc^2^\l^3^/sin(2\q)]^-1/4^
_refine_ls_extinction_method
;
SHELXL-2014/7 (Sheldrick, 2015)
;
_refine_ls_goodness_of_fit_ref 1.274
_refine_ls_matrix_type full
_refine_ls_number_parameters 16
_refine_ls_number_reflns 178
_refine_ls_number_restraints 0
_refine_ls_restrained_S_all 1.274
_refine_ls_R_factor_all 0.0090
_refine_ls_R_factor_gt 0.0090
_refine_ls_shift/su_max 0.000
_refine_ls_shift/su_mean 0.000
_refine_ls_structure_factor_coef Fsqd
_refine_ls_weighting_details 'w=1/[\s^2^(Fo^2^)+(0.0092P)^2^+0.2817P] where P=(Fo^2^+2Fc^2^)/3'
_refine_ls_weighting_scheme calc
_refine_ls_wR_factor_gt 0.0212
_refine_ls_wR_factor_ref 0.0212
_reflns_number_gt 176
_reflns_number_total 178
_reflns_threshold_expression 'I > 2\s(I)'
_cod_data_source_file wm5474sup1.cif
_cod_data_source_block I
_cod_database_code 2242784
_shelx_space_group_comment
;
The symmetry employed for this shelxl refinement is uniquely defined
by the following loop, which should always be used as a source of
symmetry information in preference to the above space-group names.
They are only intended as comments.
;
_shelx_estimated_absorpt_t_min 0.062
_shelx_estimated_absorpt_t_max 0.102

loop_
_space_group_symop_operation_xyz
'x, y, z'
'-x, -y, z'
'-x, y, -z'
'x, -y, -z'
'x+1/2, y+1/2, z+1/2'
'-x+1/2, -y+1/2, z+1/2'
'-x+1/2, y+1/2, -z+1/2'
'x+1/2, -y+1/2, -z+1/2'
'-x, -y, -z'
'x, y, -z'
'x, -y, z'
'-x, y, z'
'-x+1/2, -y+1/2, -z+1/2'
'x+1/2, y+1/2, -z+1/2'
'x+1/2, -y+1/2, z+1/2'
'-x+1/2, y+1/2, z+1/2'

loop_
_atom_site_type_symbol
_atom_site_label
_atom_site_fract_x
_atom_site_fract_y
_atom_site_fract_z
_atom_site_U_iso_or_equiv
_atom_site_adp_type
_atom_site_calc_flag
_atom_site_occupancy
Pd Pd1 0.5000 0.0000 0.5000 0.00493(11) Uani d 1
Sr Sr1 0.5000 0.0000 0.14752(2) 0.00656(11) Uani d 1
O O1 0.5000 0.0000 0.34021(18) 0.0085(5) Uani d 1
O O2 0.5000 0.5000 0.5000 0.0128(8) Uani d 1

loop_
_atom_site_aniso_label
_atom_site_aniso_U_11
_atom_site_aniso_U_22
_atom_site_aniso_U_33
_atom_site_aniso_U_12
_atom_site_aniso_U_13
_atom_site_aniso_U_23
Pd1 0.00765(19) 0.00396(17) 0.00320(18) 0.000 0.000 0.000
Sr1 0.00752(17) 0.00760(16) 0.00456(17) 0.000 0.000 0.000
O1 0.0117(13) 0.0101(12) 0.0037(11) 0.000 0.000 0.000
O2 0.021(2) 0.0035(15) 0.0134(18) 0.000 0.000 0.000

loop_
_atom_type_symbol
_atom_type_description
_atom_type_scat_dispersion_real
_atom_type_scat_dispersion_imag
_atom_type_scat_source
O O 0.0106 0.0060 'International Tables Vol C Tables 4.2.6.8 and 6.1.1.4'
Sr Sr -1.5307 3.2498 'International Tables Vol C Tables 4.2.6.8 and 6.1.1.4'
Pd Pd -0.9988 1.0072 'International Tables Vol C Tables 4.2.6.8 and 6.1.1.4'

loop_
_geom_angle_atom_site_label_1
_geom_angle_atom_site_label_2
_geom_angle_atom_site_label_3
_geom_angle_site_symmetry_1
_geom_angle_site_symmetry_3
_geom_angle
O2 Pd1 O2 1_545 . 180.0
O2 Pd1 O1 1_545 . 90.0
O2 Pd1 O1 . . 90.0
O2 Pd1 O1 1_545 9_656 90.0
O2 Pd1 O1 . 9_656 90.0
O1 Pd1 O1 . 9_656 180.0
O2 Pd1 Sr1 1_545 13_545 52.455(3)
O2 Pd1 Sr1 . 13_545 127.545(3)
O1 Pd1 Sr1 . 13_545 54.565(5)
O1 Pd1 Sr1 9_656 13_545 125.435(5)
O2 Pd1 Sr1 1_545 5 127.545(3)
O2 Pd1 Sr1 . 5 52.455(3)
O1 Pd1 Sr1 . 5 125.435(5)
O1 Pd1 Sr1 9_656 5 54.565(5)
Sr1 Pd1 Sr1 13_545 5 180.0
O2 Pd1 Sr1 1_545 5_445 52.455(4)
O2 Pd1 Sr1 . 5_445 127.545(3)
O1 Pd1 Sr1 . 5_445 125.435(5)
O1 Pd1 Sr1 9_656 5_445 54.565(5)
Sr1 Pd1 Sr1 13_545 5_445 70.871(10)
Sr1 Pd1 Sr1 5 5_445 109.129(10)
O2 Pd1 Sr1 1_545 5_455 127.545(3)
O2 Pd1 Sr1 . 5_455 52.455(4)
O1 Pd1 Sr1 . 5_455 125.435(5)
O1 Pd1 Sr1 9_656 5_455 54.565(5)
Sr1 Pd1 Sr1 13_545 5_455 114.520(6)
Sr1 Pd1 Sr1 5 5_455 65.480(6)
Sr1 Pd1 Sr1 5_445 5_455 75.090(7)
O2 Pd1 Sr1 1_545 13_645 52.455(3)
O2 Pd1 Sr1 . 13_645 127.545(3)
O1 Pd1 Sr1 . 13_645 54.565(5)
O1 Pd1 Sr1 9_656 13_645 125.435(5)
Sr1 Pd1 Sr1 13_545 13_645 65.480(5)
Sr1 Pd1 Sr1 5 13_645 114.520(6)
Sr1 Pd1 Sr1 5_445 13_645 104.910(7)
Sr1 Pd1 Sr1 5_455 13_645 180.0
O2 Pd1 Sr1 1_545 13_655 127.545(3)
O2 Pd1 Sr1 . 13_655 52.455(3)
O1 Pd1 Sr1 . 13_655 54.565(5)
O1 Pd1 Sr1 9_656 13_655 125.435(5)
Sr1 Pd1 Sr1 13_545 13_655 109.129(10)
Sr1 Pd1 Sr1 5 13_655 70.871(10)
Sr1 Pd1 Sr1 5_445 13_655 180.0
Sr1 Pd1 Sr1 5_455 13_655 104.910(7)
Sr1 Pd1 Sr1 13_645 13_655 75.090(7)
O2 Pd1 Sr1 1_545 13 127.545(4)
O2 Pd1 Sr1 . 13 52.455(3)
O1 Pd1 Sr1 . 13 54.565(5)
O1 Pd1 Sr1 9_656 13 125.435(5)
Sr1 Pd1 Sr1 13_545 13 75.090(7)
Sr1 Pd1 Sr1 5 13 104.910(7)
Sr1 Pd1 Sr1 5_445 13 114.520(6)
Sr1 Pd1 Sr1 5_455 13 70.871(10)
Sr1 Pd1 Sr1 13_645 13 109.129(10)
Sr1 Pd1 Sr1 13_655 13 65.480(6)
O2 Pd1 Sr1 1_545 5_545 52.455(3)
O2 Pd1 Sr1 . 5_545 127.545(3)
O1 Pd1 Sr1 . 5_545 125.435(5)
O1 Pd1 Sr1 9_656 5_545 54.565(5)
Sr1 Pd1 Sr1 13_545 5_545 104.910(7)
Sr1 Pd1 Sr1 5 5_545 75.090(7)
Sr1 Pd1 Sr1 5_445 5_545 65.480(5)
Sr1 Pd1 Sr1 5_455 5_545 109.129(10)
Sr1 Pd1 Sr1 13_645 5_545 70.871(10)
Sr1 Pd1 Sr1 13_655 5_545 114.520(6)
Sr1 Pd1 Sr1 13 5_545 180.0
O1 Sr1 O2 . 5_444 136.990(5)
O1 Sr1 O2 . 5_544 136.990(5)
O2 Sr1 O2 5_444 5_544 86.020(11)
O1 Sr1 O1 . 13_655 86.61(5)
O2 Sr1 O1 5_444 13_655 119.68(4)
O2 Sr1 O1 5_544 13_655 65.87(4)
O1 Sr1 O1 . 13_545 86.61(5)
O2 Sr1 O1 5_444 13_545 65.87(4)
O2 Sr1 O1 5_544 13_545 119.68(4)
O1 Sr1 O1 13_655 13_545 173.22(10)
O1 Sr1 O1 . 13 86.61(5)
O2 Sr1 O1 5_444 13 65.87(4)
O2 Sr1 O1 5_544 13 119.68(4)
O1 Sr1 O1 13_655 13 83.000(8)
O1 Sr1 O1 13_545 13 96.597(9)
O1 Sr1 O1 . 13_645 86.61(5)
O2 Sr1 O1 5_444 13_645 119.68(4)
O2 Sr1 O1 5_544 13_645 65.87(4)
O1 Sr1 O1 13_655 13_645 96.597(9)
O1 Sr1 O1 13_545 13_645 83.000(8)
O1 Sr1 O1 13 13_645 173.22(10)
O1 Sr1 Pd1 . 5_444 125.435(5)
O2 Sr1 Pd1 5_444 5_444 37.546(3)
O2 Sr1 Pd1 5_544 5_444 86.845(8)
O1 Sr1 Pd1 13_655 5_444 147.95(5)
O1 Sr1 Pd1 13_545 5_444 38.82(5)
O1 Sr1 Pd1 13 5_444 97.52(3)
O1 Sr1 Pd1 13_645 5_444 86.43(3)
O1 Sr1 Pd1 . 5_544 125.435(5)
O2 Sr1 Pd1 5_444 5_544 86.845(8)
O2 Sr1 Pd1 5_544 5_544 37.546(3)
O1 Sr1 Pd1 13_655 5_544 97.52(3)
O1 Sr1 Pd1 13_545 5_544 86.43(3)
O1 Sr1 Pd1 13 5_544 147.95(5)
O1 Sr1 Pd1 13_645 5_544 38.82(5)
Pd1 Sr1 Pd1 5_444 5_544 65.481(6)
O1 Sr1 Pd1 . 5_554 125.435(5)
O2 Sr1 Pd1 5_444 5_554 86.845(9)
O2 Sr1 Pd1 5_544 5_554 37.546(3)
O1 Sr1 Pd1 13_655 5_554 38.82(5)
O1 Sr1 Pd1 13_545 5_554 147.95(5)
O1 Sr1 Pd1 13 5_554 86.43(3)
O1 Sr1 Pd1 13_645 5_554 97.52(3)
Pd1 Sr1 Pd1 5_444 5_554 109.130(10)
Pd1 Sr1 Pd1 5_544 5_554 75.091(7)
O1 Sr1 Pd1 . 5_454 125.435(5)
O2 Sr1 Pd1 5_444 5_454 37.546(3)
O2 Sr1 Pd1 5_544 5_454 86.845(8)
O1 Sr1 Pd1 13_655 5_454 86.43(3)
O1 Sr1 Pd1 13_545 5_454 97.52(3)
O1 Sr1 Pd1 13 5_454 38.82(5)
O1 Sr1 Pd1 13_645 5_454 147.95(5)
Pd1 Sr1 Pd1 5_444 5_454 75.091(7)
Pd1 Sr1 Pd1 5_544 5_454 109.130(10)
Pd1 Sr1 Pd1 5_554 5_454 65.481(6)
O1 Sr1 Sr1 . 1_655 90.0
O2 Sr1 Sr1 5_444 1_655 133.011(5)
O2 Sr1 Sr1 5_544 1_655 46.991(5)
O1 Sr1 Sr1 13_655 1_655 48.500(3)
O1 Sr1 Sr1 13_545 1_655 131.500(4)
O1 Sr1 Sr1 13 1_655 131.500(4)
O1 Sr1 Sr1 13_645 1_655 48.500(4)
Pd1 Sr1 Sr1 5_444 1_655 122.741(3)
Pd1 Sr1 Sr1 5_544 1_655 57.260(3)
Pd1 Sr1 Sr1 5_554 1_655 57.260(3)
Pd1 Sr1 Sr1 5_454 1_655 122.741(3)
Pd1 O1 Sr1 . . 180.0
Pd1 O1 Sr1 . 13_655 86.61(5)
Sr1 O1 Sr1 . 13_655 93.39(5)
Pd1 O1 Sr1 . 13_545 86.61(5)
Sr1 O1 Sr1 . 13_545 93.39(5)
Sr1 O1 Sr1 13_655 13_545 173.23(10)
Pd1 O1 Sr1 . 13_645 86.61(5)
Sr1 O1 Sr1 . 13_645 93.39(5)
Sr1 O1 Sr1 13_655 13_645 96.597(9)
Sr1 O1 Sr1 13_545 13_645 83.001(8)
Pd1 O1 Sr1 . 13 86.61(5)
Sr1 O1 Sr1 . 13 93.39(5)
Sr1 O1 Sr1 13_655 13 83.001(8)
Sr1 O1 Sr1 13_545 13 96.597(9)
Sr1 O1 Sr1 13_645 13 173.23(10)
Pd1 O2 Pd1 1_565 . 180.0
Pd1 O2 Sr1 1_565 13 90.0
Pd1 O2 Sr1 . 13 90.0
Pd1 O2 Sr1 1_565 5 90.0
Pd1 O2 Sr1 . 5 90.0
Sr1 O2 Sr1 13 5 180.0
Pd1 O2 Sr1 1_565 13_655 90.0
Pd1 O2 Sr1 . 13_655 90.0
Sr1 O2 Sr1 13 13_655 86.018(11)
Sr1 O2 Sr1 5 13_655 93.982(11)
Pd1 O2 Sr1 1_565 5_455 90.0
Pd1 O2 Sr1 . 5_455 90.0
Sr1 O2 Sr1 13 5_455 93.982(11)
Sr1 O2 Sr1 5 5_455 86.018(11)
Sr1 O2 Sr1 13_655 5_455 180.0

loop_
_geom_bond_atom_site_label_1
_geom_bond_atom_site_label_2
_geom_bond_site_symmetry_2
_geom_bond_distance
Pd1 O2 1_545 1.99110(15)
Pd1 O2 . 1.99110(15)
Pd1 O1 . 2.052(2)
Pd1 O1 9_656 2.052(2)
Pd1 Sr1 13_545 3.2674(2)
Pd1 Sr1 5 3.2674(2)
Pd1 Sr1 5_445 3.2674(2)
Pd1 Sr1 5_455 3.2674(2)
Pd1 Sr1 13_645 3.2674(2)
Pd1 Sr1 13_655 3.2674(2)
Pd1 Sr1 13 3.2674(2)
Pd1 Sr1 5_545 3.2674(2)
Sr1 O1 . 2.474(2)
Sr1 O2 5_444 2.5906(3)
Sr1 O2 5_544 2.5906(3)
Sr1 O1 13_655 2.66683(19)
Sr1 O1 13_545 2.66683(19)
Sr1 O1 13 2.66683(19)
Sr1 O1 13_645 2.66683(19)
Sr1 Pd1 5_444 3.2674(2)
Sr1 Pd1 5_544 3.2674(2)
Sr1 Pd1 5_554 3.2674(2)
Sr1 Pd1 5_454 3.2674(2)
Sr1 Sr1 1_655 3.5342(2)
O1 Sr1 13_655 2.66682(19)
O1 Sr1 13_545 2.66682(19)
O1 Sr1 13_645 2.66682(19)
O1 Sr1 13 2.66682(19)
O2 Pd1 1_565 1.99110(15)
O2 Sr1 13 2.5906(3)
O2 Sr1 5 2.5906(3)
O2 Sr1 13_655 2.5906(3)
O2 Sr1 5_455 2.5906(3)

_cod_database_fobs_code 2242784
